data_4114024
loop_
_publ_author_name
'W. Seth Horne'
'C. David Stout'
'M. Reza Ghadiri'

_publ_section_title
;
 A Heterocyclic Peptide Nanotube
;
_journal_name_full 'Journal of the American Chemical Society'
_journal_page_first 9372
_journal_page_last 9376
_journal_paper_doi 10.1021/ja034358h
_journal_volume 125
_journal_year 2003
_chemical_compound_source 'synthesis as described'
_chemical_formula_moiety 'C38 H52 N10 O5'
_chemical_formula_sum 'C38 H52 N10 O5'
_chemical_formula_weight 728.9
_space_group_IT_number 1
_symmetry_cell_setting triclinic
_symmetry_Int_Tables_number 1
_symmetry_space_group_name_Hall 'P 1'
_symmetry_space_group_name_H-M 'P 1'
_cell_angle_alpha 83.30(10)
_cell_angle_beta 72.61(10)
_cell_angle_gamma 81.11(10)
_cell_formula_units_Z 1
_cell_length_a 5.510(10)
_cell_length_b 12.590(10)
_cell_length_c 14.170(10)
_cell_volume 924(2)
_computing_cell_refinement 'Crystal Clear (MSC)'
_computing_data_collection 'Crystal Clear (MSC)'
_computing_data_reduction 'Crystal Clear (MSC)'
_computing_molecular_graphics XtalView
_computing_structure_refinement CCP4
_computing_structure_solution CCP4
_diffrn_radiation_probe x-ray
_diffrn_radiation_type 'Cu K\a'
_diffrn_radiation_wavelength 1.5418
_exptl_crystal_colour colorless
_exptl_crystal_description needle
_cod_data_source_file ja034358hsi20030127_010431.cif
_cod_data_source_block dlf_p
_cod_database_code 4114024

loop_
_symmetry_equiv_pos_as_xyz
x,y,z

loop_
_atom_site_label
_atom_site_type_symbol
_atom_site_fract_x
_atom_site_fract_y
_atom_site_fract_z
_atom_site_U_iso_or_equiv
_atom_site_thermal_displace_type
_atom_site_occupancy
O1 O 0.00553 0.78393 0.53895 0.2362 Uani 1
C3 C 0.24464 0.79146 0.52737 0.1872 Uani 1
N7 N 0.38248 0.76805 0.58768 0.1191 Uani 1
H38 H 0.59547 0.77651 0.54659 0.2042 Uiso 1
C16 C 0.29643 0.73196 0.68965 0.1803 Uani 1
H36 H 0.08743 0.74032 0.71302 0.1578 Uiso 1
H37 H 0.35822 0.78451 0.73039 0.1578 Uiso 1
C17 C 0.39106 0.62055 0.71188 0.1474 Uani 1
N8 N 0.62843 0.59258 0.72867 0.1739 Uani 1
N9 N 0.65136 0.48741 0.75111 0.1475 Uani 1
C18 C 0.26593 0.53324 0.7266 0.1316 Uani 1
H35 H 0.0806 0.5292 0.71781 0.1395 Uiso 1
N10 N 0.42339 0.45305 0.74775 0.1511 Uani 1
C15 C 0.38415 0.34009 0.76483 0.1801 Uani 1
H25 H 0.19319 0.329 0.7614 0.1714 Uiso 1
C10 C 0.41863 0.28835 0.86151 0.1511 Uani 1
H26 H 0.61087 0.2955 0.86401 0.1664 Uiso 1
H27 H 0.3961 0.20268 0.86845 0.1664 Uiso 1
C32 C 0.22969 0.34323 0.94191 0.1886 Uani 1
H28 H 0.21315 0.43053 0.92368 0.1931 Uiso 1
C31 C 0.31172 0.3214 1.0333 0.2336 Uani 1
H34 H 0.45275 0.25407 1.02708 0.2194 Uiso 1
H33 H 0.153 0.30554 1.09261 0.2194 Uiso 1
H32 H 0.38901 0.38967 1.04416 0.2194 Uiso 1
C33 C -0.02753 0.30492 0.9577 0.2061 Uani 1
H31 H -0.00861 0.22029 0.9557 0.2002 Uiso 1
H30 H -0.10696 0.34263 0.90346 0.2002 Uiso 1
H29 H -0.15143 0.32664 1.0248 0.2002 Uiso 1
C14 C 0.58427 0.27671 0.69251 0.1938 Uani 1
O4 O 0.79639 0.2524 0.7033 0.2159 Uani 1
C2 C 0.41948 0.82905 0.43111 0.1646 Uani 1
H39 H 0.60392 0.84273 0.43962 0.1798 Uiso 1
C4 C 0.29886 0.93387 0.39546 0.1818 Uani 1
H40 H 0.32488 0.99752 0.4349 0.1754 Uiso 1
H41 H 0.09289 0.93109 0.41225 0.1754 Uiso 1
C30 C 0.3961 0.96691 0.2907 0.1729 Uani 1
C29 C 0.60422 1.02862 0.25897 0.1839 Uani 1
H42 H 0.701 1.04628 0.30863 0.1778 Uiso 1
C28 C 0.69091 1.06301 0.16257 0.17 Uani 1
H43 H 0.85447 1.1084 0.13756 0.1734 Uiso 1
C27 C 0.56845 1.04107 0.09883 0.1718 Uani 1
H44 H 0.63768 1.06794 0.02394 0.172 Uiso 1
C26 C 0.35537 0.98187 0.1312 0.1757 Uani 1
H45 H 0.25908 0.96332 0.08175 0.1738 Uiso 1
C25 C 0.27179 0.94663 0.22724 0.1727 Uani 1
H46 H 0.10759 0.90171 0.25239 0.1731 Uiso 1
N1 N 0.457 0.75514 0.35894 0.2057 Uani 1
H15 H 0.30271 0.73882 0.34215 0.1936 Uiso 1
C5 C 0.69357 0.70759 0.31528 0.1963 Uani 1
O2 O 0.88691 0.72826 0.33279 0.1704 Uani 1
C6 C 0.70578 0.63357 0.23803 0.1388 Uani 1
H14 H 0.51151 0.61994 0.24068 0.1445 Uiso 1
C1 C 0.8305 0.69229 0.14235 0.1119 Uani 1
H16 H 1.01281 0.71532 0.14406 0.1252 Uiso 1
H17 H 0.70869 0.76686 0.13384 0.1252 Uiso 1
C35 C 0.87772 0.63061 0.05717 0.1426 Uani 1
H18 H 1.00838 0.55678 0.06088 0.1384 Uiso 1
C34 C 0.61752 0.6042 0.05095 0.1534 Uani 1
H24 H 0.47572 0.67004 0.07124 0.1497 Uiso 1
H23 H 0.56337 0.53511 0.09718 0.1497 Uiso 1
H22 H 0.63508 0.58876 -0.02008 0.1497 Uiso 1
C36 C 0.99285 0.70488 -0.02937 0.1418 Uani 1
H21 H 0.86126 0.77406 -0.03323 0.1417 Uiso 1
H20 H 1.0334 0.66391 -0.09204 0.1417 Uiso 1
H19 H 1.16427 0.72835 -0.02351 0.1417 Uiso 1
N5 N 0.85493 0.53182 0.25261 0.1392 Uani 1
C9 C 0.78062 0.43479 0.27741 0.1344 Uani 1
H13 H 0.59102 0.41182 0.29027 0.1373 Uiso 1
N4 N 1.10992 0.52825 0.24132 0.1633 Uani 1
N3 N 1.19815 0.42816 0.25811 0.1798 Uani 1
C8 C 0.99394 0.36905 0.28048 0.1426 Uani 1
C7 C 1.02992 0.25116 0.30149 0.1848 Uani 1
H11 H 0.91101 0.21336 0.26997 0.1773 Uiso 1
H12 H 1.22872 0.22203 0.26633 0.1773 Uiso 1
N2 N 0.97524 0.21723 0.40353 0.1961 Uani 1
H10 H 1.11881 0.20097 0.43397 0.19 Uiso 1
C12 C 0.73306 0.2054 0.45277 0.1827 Uani 1
O3 O 0.55298 0.22374 0.41697 0.1841 Uani 1
C11 C 0.68959 0.16864 0.5551 0.1981 Uani 1
H2 H 0.87377 0.14772 0.5711 0.1939 Uiso 1
N6 N 0.51799 0.24195 0.62405 0.2099 Uani 1
H1 H 0.33666 0.25809 0.6212 0.203 Uiso 1
C13 C 0.55847 0.06543 0.56989 0.181 Uani 1
H3 H 0.67921 0.00602 0.52244 0.183 Uiso 1
H4 H 0.37619 0.08353 0.5531 0.183 Uiso 1
C24 C 0.51013 0.02056 0.67136 0.174 Uani 1
C23 C 0.27677 0.04555 0.73696 0.1767 Uani 1
H5 H 0.12873 0.09823 0.71466 0.1729 Uiso 1
C22 C 0.23044 0.00357 0.83293 0.1645 Uani 1
H6 H 0.04625 0.02393 0.88381 0.1679 Uiso 1
C21 C 0.42117 -0.0648 0.86287 0.1681 Uani 1
H7 H 0.38724 -0.09779 0.93626 0.1708 Uiso 1
C20 C 0.65466 -0.08948 0.79563 0.1846 Uani 1
H8 H 0.80417 -0.14195 0.81735 0.1818 Uiso 1
C19 C 0.69891 -0.04762 0.70094 0.1904 Uani 1
H9 H 0.88274 -0.06741 0.65007 0.1849 Uiso 1
O5 O 0.11413 0.38005 0.60033 0.2805 Uani 1
H47 H -0.07618 0.37308 0.61284 0.3347 Uiso 1
C37 C 0.20574 0.45986 0.52465 0.2772 Uani 1
H48 H 0.35596 0.42159 0.46763 0.2805 Uiso 1
H49 H 0.2893 0.51953 0.55024 0.2805 Uiso 1
C38 C -0.00834 0.51632 0.48421 0.2897 Uani 1
H50 H 0.07438 0.56844 0.42132 0.2855 Uiso 1
H51 H -0.14589 0.56444 0.53773 0.2855 Uiso 1
H52 H -0.1045 0.45645 0.46449 0.2855 Uiso 1

loop_
_atom_type_symbol
_atom_type_number_in_cell
C 38
H 52
N 10
O 5
